data_7210983
loop_
_publ_author_name
'Luo, Li'
'Lv, Gao-Chao'
'Wang, Peng'
'Liu, Qing'
'Chen, Kai'
'Sun, Wei-Yin'

_publ_section_title
;
 pH-Dependent cobalt(ii) frameworks with mixed
 3,3&#x2032;,5,5&#x2032;-tetra(1H-imidazol-1-yl)-1,1&#x2032;-biphenyl and
 1,3,5-benzenetricarboxylate ligands: synthesis, structure and sorption
 property
;
_journal_issue 45
_journal_name_full CrystEngComm
_journal_page_first 9537
_journal_paper_doi 10.1039/c3ce41056k
_journal_volume 15
_journal_year 2013
_chemical_formula_moiety 'C42 H32 Co2 N8 O15,3(O)'
_chemical_formula_sum 'C42 H38 Co2 N8 O18'
_chemical_formula_weight 1060.60
_chemical_name_systematic
; 
 ? 
;
_space_group_IT_number 13
_symmetry_cell_setting monoclinic
_symmetry_space_group_name_Hall '-P 2yc'
_symmetry_space_group_name_H-M 'P 1 2/c 1'
_atom_sites_solution_hydrogens geom
_atom_sites_solution_primary direct
_atom_sites_solution_secondary difmap
_audit_creation_method SHELXL-97
_cell_angle_alpha 90.00
_cell_angle_beta 116.938(8)
_cell_angle_gamma 90.00
_cell_formula_units_Z 2
_cell_length_a 15.9990(15)
_cell_length_b 10.6917(14)
_cell_length_c 14.4959(19)
_cell_measurement_reflns_used 1833
_cell_measurement_temperature 293(2)
_cell_measurement_theta_max 23.07
_cell_measurement_theta_min 2.38
_cell_volume 2210.6(5)
_computing_structure_refinement 'SHELXL-97 (Sheldrick, 1997)'
_computing_structure_solution 'SHELXS-97 (Sheldrick, 1990)'
_diffrn_ambient_temperature 293(2)
_diffrn_measured_fraction_theta_full 0.999
_diffrn_measured_fraction_theta_max 0.999
_diffrn_radiation_monochromator graphite
_diffrn_radiation_source 'fine-focus sealed tube'
_diffrn_radiation_type MoK\a
_diffrn_radiation_wavelength 0.71073
_diffrn_reflns_av_R_equivalents 0.0548
_diffrn_reflns_av_sigmaI/netI 0.0893
_diffrn_reflns_limit_h_max 19
_diffrn_reflns_limit_h_min -18
_diffrn_reflns_limit_k_max 13
_diffrn_reflns_limit_k_min -12
_diffrn_reflns_limit_l_max 13
_diffrn_reflns_limit_l_min -17
_diffrn_reflns_number 11566
_diffrn_reflns_theta_full 25.68
_diffrn_reflns_theta_max 25.68
_diffrn_reflns_theta_min 2.38
_exptl_absorpt_coefficient_mu 0.841
_exptl_absorpt_correction_T_max 0.8633
_exptl_absorpt_correction_T_min 0.7865
_exptl_absorpt_correction_type multi-scan
_exptl_absorpt_process_details SADABS(Bruker,2000)
_exptl_crystal_colour pink
_exptl_crystal_density_diffrn 1.605
_exptl_crystal_density_method 'not measured'
_exptl_crystal_description block
_exptl_crystal_F_000 1088
_exptl_crystal_size_max 0.30
_exptl_crystal_size_mid 0.26
_exptl_crystal_size_min 0.18
_refine_diff_density_max 0.845
_refine_diff_density_min -0.478
_refine_diff_density_rms 0.082
_refine_ls_extinction_method none
_refine_ls_goodness_of_fit_ref 1.105
_refine_ls_hydrogen_treatment constr
_refine_ls_matrix_type full
_refine_ls_number_parameters 329
_refine_ls_number_reflns 4200
_refine_ls_number_restraints 6
_refine_ls_restrained_S_all 1.113
_refine_ls_R_factor_all 0.0703
_refine_ls_R_factor_gt 0.0468
_refine_ls_shift/su_max 0.004
_refine_ls_shift/su_mean 0.000
_refine_ls_structure_factor_coef Fsqd
_refine_ls_weighting_details 'calc w=1/[\s^2^(Fo^2^)+(0.0345P)^2^+0.0000P] where P=(Fo^2^+2Fc^2^)/3'
_refine_ls_weighting_scheme calc
_refine_ls_wR_factor_gt 0.1091
_refine_ls_wR_factor_ref 0.1179
_reflns_number_gt 2808
_reflns_number_total 4200
_reflns_threshold_expression >2sigma(I)
_cod_data_source_file c3ce41056k.txt
_cod_data_source_block 1
_cod_depositor_comments
;
The following automatic conversions were performed:

'_symmetry_cell_setting' value 'Monoclinic' changed to 'monoclinic'
according to /home/saulius/struct/CIF-dictionaries/cif_core.dic
dictionary named 'cif_core.dic' version 2.4.2 from 2011-04-26.

Automatic conversion script
Id: cif_fix_values 1891 2012-01-12 08:04:46Z andrius 
;
_cod_original_sg_symbol_H-M P2/c
_cod_database_code 7210983

loop_
_symmetry_equiv_pos_as_xyz
'x, y, z'
'-x, y, -z+1/2'
'-x, -y, -z'
'x, -y, z-1/2'

loop_
_atom_site_label
_atom_site_type_symbol
_atom_site_fract_x
_atom_site_fract_y
_atom_site_fract_z
_atom_site_U_iso_or_equiv
_atom_site_adp_type
_atom_site_occupancy
_atom_site_symmetry_multiplicity
_atom_site_calc_flag
_atom_site_refinement_flags
_atom_site_disorder_assembly
_atom_site_disorder_group
Co1 Co 0.41832(4) 0.53916(5) 0.30551(4) 0.01940(17) Uani 1 1 d . . .
O1 O 0.48326(19) 0.6378(3) 0.4426(2) 0.0313(8) Uani 1 1 d . . .
H1A H 0.5110 0.7170 0.4509 0.038 Uiso 1 1 d R . .
H1B H 0.4795 0.6272 0.5011 0.038 Uiso 1 1 d R . .
O2 O 0.5000 0.6531(3) 0.2500 0.0214(9) Uani 1 2 d S . .
H2A H 0.4588 0.6962 0.1978 0.026 Uiso 1 1 d R . .
O3 O 0.36397(17) 0.4495(3) 0.1637(2) 0.0249(7) Uani 1 1 d . . .
O4 O 0.48286(17) 0.3906(2) 0.1324(2) 0.0235(7) Uani 1 1 d . . .
O5 O 0.0672(2) 0.2101(3) -0.0013(3) 0.0647(12) Uani 1 1 d . . .
O6 O 0.08199(19) 0.0042(3) 0.0107(2) 0.0382(9) Uani 1 1 d . . .
H6A H 0.0263 0.0071 -0.0034 0.023 Uiso 0.50 1 d PR . .
O7 O 0.3944(2) -0.1858(3) 0.0966(3) 0.0560(11) Uani 1 1 d . . .
O8 O 0.4871(2) -0.0821(3) 0.0515(3) 0.0498(10) Uani 1 1 d . . .
H8A H 0.4645 -0.0693 -0.0215 0.030 Uiso 0.50 1 d PR . .
N11 N 0.2460(2) 0.2675(3) 0.3442(3) 0.0235(8) Uani 1 1 d . . .
N12 N 0.3352(2) 0.4263(3) 0.3497(3) 0.0224(8) Uani 1 1 d . . .
N21 N 0.2180(2) -0.1682(3) 0.2298(3) 0.0242(8) Uani 1 1 d . . .
N22 N 0.3122(2) -0.3258(3) 0.2455(3) 0.0233(8) Uani 1 1 d . . .
C7 C 0.0492(3) 0.0418(4) 0.2590(3) 0.0232(10) Uani 1 1 d . . .
C8 C 0.1021(3) 0.1496(4) 0.2944(3) 0.0253(10) Uani 1 1 d . . .
H8 H 0.0757 0.2207 0.3075 0.030 Uiso 1 1 calc R . .
C9 C 0.1942(3) 0.1522(4) 0.3103(3) 0.0232(10) Uani 1 1 d . . .
C10 C 0.2349(3) 0.0475(4) 0.2903(3) 0.0241(10) Uani 1 1 d . . .
H10 H 0.2967 0.0490 0.3007 0.029 Uiso 1 1 calc R . .
C11 C 0.1805(3) -0.0589(4) 0.2543(3) 0.0235(10) Uani 1 1 d . . .
C12 C 0.0889(3) -0.0630(4) 0.2401(3) 0.0257(10) Uani 1 1 d . . .
H12 H 0.0543 -0.1364 0.2177 0.031 Uiso 1 1 calc R . .
C13 C 0.3558(3) 0.2513(4) 0.0911(3) 0.0199(9) Uani 1 1 d . . .
C14 C 0.2606(3) 0.2397(4) 0.0644(3) 0.0243(10) Uani 1 1 d . . .
H14 H 0.2263 0.3105 0.0629 0.029 Uiso 1 1 calc R . .
C15 C 0.2158(3) 0.1221(4) 0.0398(3) 0.0222(10) Uani 1 1 d . . .
C16 C 0.2686(3) 0.0188(4) 0.0439(3) 0.0249(10) Uani 1 1 d . . .
H16 H 0.2408 -0.0599 0.0318 0.030 Uiso 1 1 calc R . .
C17 C 0.3627(3) 0.0289(4) 0.0656(3) 0.0222(10) Uani 1 1 d . . .
C18 C 0.4055(3) 0.1461(4) 0.0883(3) 0.0217(10) Uani 1 1 d . . .
H18 H 0.4679 0.1539 0.1017 0.026 Uiso 1 1 calc R . .
C19 C 0.4046(3) 0.3728(4) 0.1314(3) 0.0191(9) Uani 1 1 d . . .
C20 C 0.1131(3) 0.1154(5) 0.0144(4) 0.0323(11) Uani 1 1 d . . .
C21 C 0.4169(3) -0.0876(4) 0.0717(4) 0.0338(12) Uani 1 1 d . . .
C101 C 0.3116(3) 0.3112(4) 0.3188(3) 0.0251(10) Uani 1 1 d . . .
H101 H 0.3370 0.2649 0.2833 0.030 Uiso 1 1 calc R . .
C102 C 0.2829(3) 0.4590(4) 0.3990(4) 0.0361(12) Uani 1 1 d . . .
H102 H 0.2855 0.5360 0.4301 0.043 Uiso 1 1 calc R . .
C103 C 0.2267(3) 0.3625(4) 0.3959(4) 0.0416(14) Uani 1 1 d . . .
H103 H 0.1840 0.3607 0.4230 0.050 Uiso 1 1 calc R . .
C201 C 0.3038(3) -0.2192(4) 0.2857(3) 0.0255(10) Uani 1 1 d . . .
H201 H 0.3509 -0.1833 0.3449 0.031 Uiso 1 1 calc R . .
C202 C 0.1691(3) -0.2481(4) 0.1482(4) 0.0348(12) Uani 1 1 d . . .
H202 H 0.1081 -0.2380 0.0962 0.042 Uiso 1 1 calc R . .
C203 C 0.2276(3) -0.3435(4) 0.1593(3) 0.0334(12) Uani 1 1 d . . .
H203 H 0.2130 -0.4119 0.1150 0.040 Uiso 1 1 calc R . .
O2WA O 0.0000 0.479(2) 0.2500 0.072(11) Uani 0.248(15) 2 d SP A 2
O2WB O 0.0429(11) 0.5948(17) 0.3350(15) 0.176(8) Uani 0.376(7) 1 d PU A 3
O1W O 0.9978(8) 0.4010(9) 0.4170(8) 0.325(6) Uani 1 1 d . . .

loop_
_atom_site_aniso_label
_atom_site_aniso_U_11
_atom_site_aniso_U_22
_atom_site_aniso_U_33
_atom_site_aniso_U_23
_atom_site_aniso_U_13
_atom_site_aniso_U_12
Co1 0.0181(3) 0.0144(3) 0.0279(3) -0.0004(3) 0.0123(3) 0.0006(3)
O1 0.0417(19) 0.0245(18) 0.0265(18) -0.0021(14) 0.0142(16) -0.0141(15)
O2 0.017(2) 0.018(2) 0.026(2) 0.000 0.0072(19) 0.000
O3 0.0228(15) 0.0203(17) 0.0339(18) -0.0076(14) 0.0150(14) -0.0015(13)
O4 0.0196(15) 0.0210(17) 0.0363(18) -0.0085(13) 0.0181(14) -0.0056(13)
O5 0.0235(19) 0.032(2) 0.133(4) 0.000(2) 0.030(2) 0.0039(17)
O6 0.0203(16) 0.031(2) 0.062(2) 0.0021(16) 0.0176(17) -0.0073(14)
O7 0.044(2) 0.020(2) 0.096(3) 0.0191(19) 0.024(2) 0.0040(17)
O8 0.048(2) 0.042(2) 0.072(3) 0.0068(19) 0.038(2) 0.0211(17)
N11 0.025(2) 0.018(2) 0.034(2) -0.0059(16) 0.0186(18) -0.0040(16)
N12 0.0190(19) 0.017(2) 0.034(2) -0.0007(16) 0.0150(17) -0.0018(15)
N21 0.0176(19) 0.016(2) 0.039(2) -0.0037(16) 0.0128(18) 0.0010(15)
N22 0.0221(19) 0.019(2) 0.031(2) -0.0031(16) 0.0132(18) 0.0021(16)
C7 0.019(2) 0.017(2) 0.038(3) 0.002(2) 0.016(2) -0.0023(19)
C8 0.023(2) 0.017(2) 0.045(3) -0.001(2) 0.023(2) 0.0048(19)
C9 0.023(2) 0.019(2) 0.032(3) -0.0023(19) 0.016(2) -0.0073(19)
C10 0.019(2) 0.022(2) 0.036(3) 0.002(2) 0.016(2) 0.0015(19)
C11 0.024(2) 0.017(2) 0.031(3) 0.0007(19) 0.013(2) 0.0032(19)
C12 0.022(2) 0.018(2) 0.039(3) -0.003(2) 0.015(2) -0.0009(19)
C13 0.019(2) 0.018(2) 0.026(2) -0.0043(18) 0.012(2) -0.0031(18)
C14 0.021(2) 0.019(2) 0.031(3) -0.002(2) 0.011(2) 0.0032(19)
C15 0.019(2) 0.019(2) 0.030(3) -0.0023(19) 0.012(2) -0.0051(19)
C16 0.029(2) 0.014(2) 0.032(3) -0.0020(19) 0.014(2) -0.0084(19)
C17 0.024(2) 0.016(2) 0.028(2) 0.0016(19) 0.012(2) -0.0010(19)
C18 0.018(2) 0.022(2) 0.027(3) -0.0019(19) 0.012(2) -0.0008(18)
C19 0.017(2) 0.016(2) 0.023(2) 0.0013(18) 0.008(2) 0.0003(18)
C20 0.023(2) 0.033(3) 0.039(3) -0.001(2) 0.013(2) -0.005(2)
C21 0.029(3) 0.024(3) 0.044(3) -0.004(2) 0.013(2) 0.003(2)
C101 0.024(2) 0.022(3) 0.036(3) -0.002(2) 0.020(2) -0.001(2)
C102 0.040(3) 0.029(3) 0.054(3) -0.019(2) 0.034(3) -0.012(2)
C103 0.047(3) 0.038(3) 0.063(4) -0.021(3) 0.045(3) -0.017(2)
C201 0.017(2) 0.024(3) 0.033(3) -0.003(2) 0.010(2) 0.0013(19)
C202 0.023(3) 0.031(3) 0.041(3) -0.006(2) 0.007(2) 0.005(2)
C203 0.033(3) 0.026(3) 0.036(3) -0.008(2) 0.011(2) 0.003(2)
O2WA 0.064(16) 0.07(2) 0.064(18) 0.000 0.013(14) 0.000
O2WB 0.150(10) 0.149(12) 0.236(12) -0.036(8) 0.093(9) 0.020(8)
O1W 0.348(12) 0.278(12) 0.275(12) 0.088(8) 0.075(10) -0.094(10)

loop_
_atom_type_symbol
_atom_type_description
_atom_type_scat_dispersion_real
_atom_type_scat_dispersion_imag
_atom_type_scat_source
C C 0.0033 0.0016 'International Tables Vol C Tables 4.2.6.8 and 6.1.1.4'
H H 0.0000 0.0000 'International Tables Vol C Tables 4.2.6.8 and 6.1.1.4'
Co Co 0.3494 0.9721 'International Tables Vol C Tables 4.2.6.8 and 6.1.1.4'
N N 0.0061 0.0033 'International Tables Vol C Tables 4.2.6.8 and 6.1.1.4'
O O 0.0106 0.0060 'International Tables Vol C Tables 4.2.6.8 and 6.1.1.4'

loop_
_geom_angle_atom_site_label_1
_geom_angle_atom_site_label_2
_geom_angle_atom_site_label_3
_geom_angle
_geom_angle_site_symmetry_1
_geom_angle_site_symmetry_3
O1 Co1 O3 173.58(11) . .
O1 Co1 N22 90.41(12) . 1_565
O3 Co1 N22 90.58(12) . 1_565
O1 Co1 N12 96.46(12) . .
O3 Co1 N12 89.87(12) . .
N22 Co1 N12 90.94(13) 1_565 .
O1 Co1 O4 91.20(11) . 2_655
O3 Co1 O4 88.38(11) . 2_655
N22 Co1 O4 174.76(11) 1_565 2_655
N12 Co1 O4 83.92(11) . 2_655
O1 Co1 O2 86.87(9) . .
O3 Co1 O2 86.82(9) . .
N22 Co1 O2 88.31(11) 1_565 .
N12 Co1 O2 176.60(10) . .
O4 Co1 O2 96.76(9) 2_655 .
Co1 O1 H1A 126.0 . .
Co1 O1 H1B 129.3 . .
H1A O1 H1B 103.1 . .
Co1 O2 Co1 112.38(16) 2_655 .
Co1 O2 H2A 108.4 2_655 .
Co1 O2 H2A 105.6 . .
C19 O3 Co1 127.9(2) . .
C19 O4 Co1 131.3(3) . 2_655
C20 O6 H6A 109.5 . .
C21 O8 H8A 109.0 . .
C101 N11 C103 106.8(3) . .
C101 N11 C9 127.0(3) . .
C103 N11 C9 125.5(3) . .
C101 N12 C102 105.6(3) . .
C101 N12 Co1 124.2(3) . .
C102 N12 Co1 129.3(3) . .
C201 N21 C202 107.0(4) . .
C201 N21 C11 127.3(4) . .
C202 N21 C11 125.5(3) . .
C201 N22 C203 105.4(3) . .
C201 N22 Co1 129.8(3) . 1_545
C203 N22 Co1 124.1(3) . 1_545
C12 C7 C8 119.4(3) . .
C12 C7 C7 121.1(3) . 2
C8 C7 C7 119.4(3) . 2
C7 C8 C9 120.3(4) . .
C7 C8 H8 119.8 . .
C9 C8 H8 119.8 . .
C8 C9 C10 120.9(4) . .
C8 C9 N11 118.5(4) . .
C10 C9 N11 120.6(3) . .
C11 C10 C9 117.8(4) . .
C11 C10 H10 121.1 . .
C9 C10 H10 121.1 . .
C10 C11 C12 121.7(4) . .
C10 C11 N21 120.2(4) . .
C12 C11 N21 118.1(4) . .
C7 C12 C11 119.8(4) . .
C7 C12 H12 120.1 . .
C11 C12 H12 120.1 . .
C18 C13 C14 119.1(4) . .
C18 C13 C19 120.8(3) . .
C14 C13 C19 119.8(4) . .
C13 C14 C15 121.0(4) . .
C13 C14 H14 119.5 . .
C15 C14 H14 119.5 . .
C16 C15 C14 118.2(4) . .
C16 C15 C20 123.3(4) . .
C14 C15 C20 118.4(4) . .
C15 C16 C17 121.7(4) . .
C15 C16 H16 119.1 . .
C17 C16 H16 119.1 . .
C18 C17 C16 119.2(4) . .
C18 C17 C21 121.6(4) . .
C16 C17 C21 119.1(4) . .
C13 C18 C17 120.5(4) . .
C13 C18 H18 119.7 . .
C17 C18 H18 119.7 . .
O4 C19 O3 125.1(4) . .
O4 C19 C13 118.5(4) . .
O3 C19 C13 116.4(3) . .
O5 C20 O6 125.2(4) . .
O5 C20 C15 120.4(4) . .
O6 C20 C15 114.4(4) . .
O7 C21 O8 120.9(4) . .
O7 C21 C17 119.6(4) . .
O8 C21 C17 119.5(4) . .
N12 C101 N11 112.0(4) . .
N12 C101 H101 124.0 . .
N11 C101 H101 124.0 . .
C103 C102 N12 109.9(4) . .
C103 C102 H102 125.1 . .
N12 C102 H102 125.1 . .
C102 C103 N11 105.8(4) . .
C102 C103 H103 127.1 . .
N11 C103 H103 127.1 . .
N22 C201 N21 111.3(4) . .
N22 C201 H201 124.3 . .
N21 C201 H201 124.3 . .
C203 C202 N21 105.9(4) . .
C203 C202 H202 127.1 . .
N21 C202 H202 127.1 . .
C202 C203 N22 110.4(4) . .
C202 C203 H203 124.8 . .
N22 C203 H203 124.8 . .

loop_
_geom_bond_atom_site_label_1
_geom_bond_atom_site_label_2
_geom_bond_distance
_geom_bond_site_symmetry_2
Co1 O1 2.066(3) .
Co1 O3 2.070(3) .
Co1 N22 2.094(3) 1_565
Co1 N12 2.098(3) .
Co1 O4 2.132(3) 2_655
Co1 O2 2.189(2) .
O1 H1A 0.9375 .
O1 H1B 0.8848 .
O2 Co1 2.189(2) 2_655
O2 H2A 0.8763 .
O3 C19 1.261(4) .
O4 C19 1.260(4) .
O4 Co1 2.132(3) 2_655
O5 C20 1.211(5) .
O6 C20 1.281(5) .
O6 H6A 0.8200 .
O7 C21 1.217(5) .
O8 C21 1.284(5) .
O8 H8A 0.9600 .
N11 C101 1.344(5) .
N11 C103 1.377(5) .
N11 C9 1.442(5) .
N12 C101 1.306(5) .
N12 C102 1.371(5) .
N21 C201 1.353(5) .
N21 C202 1.379(5) .
N21 C11 1.430(5) .
N22 C201 1.314(5) .
N22 C203 1.378(5) .
N22 Co1 2.094(3) 1_545
C7 C12 1.376(5) .
C7 C8 1.384(5) .
C7 C7 1.473(7) 2
C8 C9 1.384(5) .
C8 H8 0.9300 .
C9 C10 1.390(5) .
C10 C11 1.383(5) .
C10 H10 0.9300 .
C11 C12 1.385(5) .
C12 H12 0.9300 .
C13 C18 1.388(5) .
C13 C14 1.396(5) .
C13 C19 1.492(5) .
C14 C15 1.411(5) .
C14 H14 0.9300 .
C15 C16 1.376(5) .
C15 C20 1.513(5) .
C16 C17 1.396(5) .
C16 H16 0.9300 .
C17 C18 1.394(5) .
C17 C21 1.497(6) .
C18 H18 0.9300 .
C101 H101 0.9300 .
C102 C103 1.356(6) .
C102 H102 0.9300 .
C103 H103 0.9300 .
C201 H201 0.9300 .
C202 C203 1.345(5) .
C202 H202 0.9300 .
C203 H203 0.9300 .

loop_
_geom_torsion_atom_site_label_1
_geom_torsion_atom_site_label_2
_geom_torsion_atom_site_label_3
_geom_torsion_atom_site_label_4
_geom_torsion
_geom_torsion_site_symmetry_1
_geom_torsion_site_symmetry_4
O1 Co1 O2 Co1 125.37(8) . 2_655
O3 Co1 O2 Co1 -53.45(7) . 2_655
N22 Co1 O2 Co1 -144.13(9) 1_565 2_655
N12 Co1 O2 Co1 -66.7(19) . 2_655
O4 Co1 O2 Co1 34.53(8) 2_655 2_655
O1 Co1 O3 C19 62.1(11) . .
N22 Co1 O3 C19 161.0(3) 1_565 .
N12 Co1 O3 C19 -108.1(3) . .
O4 Co1 O3 C19 -24.2(3) 2_655 .
O2 Co1 O3 C19 72.7(3) . .
O1 Co1 N12 C101 -147.0(3) . .
O3 Co1 N12 C101 31.9(3) . .
N22 Co1 N12 C101 122.4(3) 1_565 .
O4 Co1 N12 C101 -56.5(3) 2_655 .
O2 Co1 N12 C101 45(2) . .
O1 Co1 N12 C102 45.0(4) . .
O3 Co1 N12 C102 -136.1(4) . .
N22 Co1 N12 C102 -45.5(4) 1_565 .
O4 Co1 N12 C102 135.5(4) 2_655 .
O2 Co1 N12 C102 -122.9(19) . .
C12 C7 C8 C9 0.2(7) . .
C7 C7 C8 C9 -179.0(5) 2 .
C7 C8 C9 C10 0.6(7) . .
C7 C8 C9 N11 178.2(4) . .
C101 N11 C9 C8 -145.5(4) . .
C103 N11 C9 C8 23.6(6) . .
C101 N11 C9 C10 32.1(6) . .
C103 N11 C9 C10 -158.8(4) . .
C8 C9 C10 C11 -0.1(6) . .
N11 C9 C10 C11 -177.7(4) . .
C9 C10 C11 C12 -1.1(6) . .
C9 C10 C11 N21 178.3(4) . .
C201 N21 C11 C10 44.0(6) . .
C202 N21 C11 C10 -142.3(4) . .
C201 N21 C11 C12 -136.6(4) . .
C202 N21 C11 C12 37.2(6) . .
C8 C7 C12 C11 -1.4(6) . .
C7 C7 C12 C11 177.7(5) 2 .
C10 C11 C12 C7 1.9(7) . .
N21 C11 C12 C7 -177.5(4) . .
C18 C13 C14 C15 3.2(6) . .
C19 C13 C14 C15 -171.2(4) . .
C13 C14 C15 C16 0.7(6) . .
C13 C14 C15 C20 178.3(4) . .
C14 C15 C16 C17 -3.7(6) . .
C20 C15 C16 C17 178.8(4) . .
C15 C16 C17 C18 2.9(6) . .
C15 C16 C17 C21 178.4(4) . .
C14 C13 C18 C17 -4.1(6) . .
C19 C13 C18 C17 170.2(4) . .
C16 C17 C18 C13 1.1(6) . .
C21 C17 C18 C13 -174.2(4) . .
Co1 O4 C19 O3 5.1(6) 2_655 .
Co1 O4 C19 C13 -173.6(2) 2_655 .
Co1 O3 C19 O4 -51.4(5) . .
Co1 O3 C19 C13 127.3(3) . .
C18 C13 C19 O4 21.8(6) . .
C14 C13 C19 O4 -163.9(4) . .
C18 C13 C19 O3 -157.0(4) . .
C14 C13 C19 O3 17.3(6) . .
C16 C15 C20 O5 -170.3(5) . .
C14 C15 C20 O5 12.2(7) . .
C16 C15 C20 O6 9.0(6) . .
C14 C15 C20 O6 -168.5(4) . .
C18 C17 C21 O7 147.8(4) . .
C16 C17 C21 O7 -27.5(7) . .
C18 C17 C21 O8 -31.6(6) . .
C16 C17 C21 O8 153.0(4) . .
C102 N12 C101 N11 0.7(5) . .
Co1 N12 C101 N11 -169.7(3) . .
C103 N11 C101 N12 -0.2(5) . .
C9 N11 C101 N12 170.5(4) . .
C101 N12 C102 C103 -0.9(5) . .
Co1 N12 C102 C103 168.8(3) . .
N12 C102 C103 N11 0.7(5) . .
C101 N11 C103 C102 -0.3(5) . .
C9 N11 C103 C102 -171.2(4) . .
C203 N22 C201 N21 0.4(5) . .
Co1 N22 C201 N21 -170.3(3) 1_545 .
C202 N21 C201 N22 -0.5(5) . .
C11 N21 C201 N22 174.2(4) . .
C201 N21 C202 C203 0.4(5) . .
C11 N21 C202 C203 -174.4(4) . .
N21 C202 C203 N22 -0.1(5) . .
C201 N22 C203 C202 -0.1(5) . .
Co1 N22 C203 C202 171.3(3) 1_545 .
